data_7216960
loop_
_publ_author_name
'Moriguchi, Tetsuji'
'Inoue, Megumi'
'Yasutake, Mikio'
'Sinmyozu, Teruo'
'Sakata, Kazunori'
'Tsuge, Akihiko'

_publ_section_title
;
 Preparation and structural properties of dithia[3.3.1]metacyclophanes
;
_journal_issue 11
_journal_name_full 'Journal of the Chemical Society, Perkin Transactions 2'
_journal_page_first 2084
_journal_paper_doi 10.1039/b106154m
_journal_year 2001
_chemical_formula_moiety 'C33 H41 F O2 S2 '
_chemical_formula_sum 'C33 H41 F O2 S2'
_chemical_formula_weight 552.80
_space_group_IT_number 14
_symmetry_cell_setting monoclinic
_symmetry_Int_Tables_number 14
_symmetry_space_group_name_Hall '-P 2yab'
_symmetry_space_group_name_H-M 'P 1 21/a 1'
_audit_creation_date 'Sat Feb 10 15:27:29 2001'
_audit_creation_method 'by teXsan'
_cell_angle_alpha 90
_cell_angle_beta 104.829(1)
_cell_angle_gamma 90
_cell_formula_units_Z 4
_cell_length_a 18.3159(6)
_cell_length_b 8.4338(2)
_cell_length_c 20.4494(5)
_cell_measurement_reflns_used 29703
_cell_measurement_temperature 93.2
_cell_measurement_theta_max 27.5
_cell_measurement_theta_min 2.4
_cell_volume 3053.66(14)
_computing_cell_refinement PROCESS-AUTO
_computing_data_collection PROCESS-AUTO
_computing_data_reduction 'teXsan Ver. 1.10'
_computing_publication_material 'teXsan Ver. 1.10'
_computing_structure_refinement 'teXsan Ver. 1.10'
_computing_structure_solution SIR92
_diffrn_detector_area_resol_mean 0.010000
_diffrn_measured_fraction_theta_full 0.9986
_diffrn_measured_fraction_theta_max 0.9986
_diffrn_measurement_device_type 'Rigaku RAXIS-RAPID Imaging Plate'
_diffrn_measurement_method \w
_diffrn_radiation_detector 'Imaging Plate'
_diffrn_radiation_monochromator graphite
_diffrn_radiation_source 'Rigaku rotating anode'
_diffrn_radiation_type 'Mo K\a'
_diffrn_radiation_wavelength 0.7107
_diffrn_reflns_av_R_equivalents 0.034
_diffrn_reflns_limit_h_max 23
_diffrn_reflns_limit_h_min 0
_diffrn_reflns_limit_k_max 10
_diffrn_reflns_limit_k_min 0
_diffrn_reflns_limit_l_max 25
_diffrn_reflns_limit_l_min -26
_diffrn_reflns_number 28279
_diffrn_reflns_theta_full 27.49
_diffrn_reflns_theta_max 27.49
_diffrn_standards_decay_% 0.00
_diffrn_standards_interval_count 150
_diffrn_standards_number 3
_exptl_absorpt_coefficient_mu 0.208
_exptl_absorpt_correction_T_max 0.979
_exptl_absorpt_correction_T_min 0.724
_exptl_absorpt_correction_type multi-scan
_exptl_absorpt_process_details '(Higashi, 1995)'
_exptl_crystal_colour colorless
_exptl_crystal_density_diffrn 1.202
_exptl_crystal_density_method 'not measured'
_exptl_crystal_description platelet
_exptl_crystal_size_max 0.500
_exptl_crystal_size_mid 0.100
_exptl_crystal_size_min 0.100
_refine_diff_density_max 0.31
_refine_diff_density_min -0.24
_refine_ls_extinction_coef 0.0017(10)
_refine_ls_extinction_method 'Zachariasen(1967) type 2 Gaussian isotropic'
_refine_ls_goodness_of_fit_ref 1.088
_refine_ls_hydrogen_treatment refall
_refine_ls_number_parameters 508
_refine_ls_number_reflns 5320
_refine_ls_R_factor_gt 0.0301
_refine_ls_shift/su_max 0.0012
_refine_ls_structure_factor_coef F
_refine_ls_weighting_details 'w = 1/[\s^2^(Fo) + 0.00084|Fo|^2^]'
_refine_ls_weighting_scheme calc
_refine_ls_wR_factor_ref 0.0417
_reflns_number_gt 5320
_reflns_number_total 6994
_reflns_threshold_expression F^2^>3.0\s(F^2^)
_cod_data_source_file b106154m.txt
_cod_data_source_block Fluoro[3.3.1]MCP
_cod_original_cell_volume 3053.7(1)
_cod_original_formula_sum 'C33 H41 F O2 S2 '
_cod_database_code 7216960

loop_
_symmetry_equiv_pos_as_xyz
x,y,z
1/2-x,1/2+y,-z
-x,-y,-z
1/2+x,1/2-y,z

loop_
_atom_site_label
_atom_site_type_symbol
_atom_site_fract_x
_atom_site_fract_y
_atom_site_fract_z
_atom_site_U_iso_or_equiv
_atom_site_adp_type
_atom_site_occupancy
_atom_site_calc_flag
S(1) S 0.09467(2) 0.62335(4) 0.93490(2) 0.02031(9) Uani 1.00 d
S(2) S 0.34494(2) 0.49424(4) 0.71555(2) 0.02057(9) Uani 1.00 d
F(1) F 0.16186(4) 0.51801(10) 0.79967(4) 0.0203(2) Uani 1.00 d
O(1) O 0.06836(5) 0.1680(1) 0.90103(4) 0.0178(2) Uani 1.00 d
O(2) O 0.22967(5) 0.2056(1) 0.83393(4) 0.0187(2) Uani 1.00 d
C(1) C 0.28127(8) 0.6332(2) 0.81101(7) 0.0184(3) Uani 1.00 d
C(2) C 0.34686(8) 0.6943(2) 0.85428(7) 0.0210(3) Uani 1.00 d
C(3) C 0.35659(8) 0.6944(2) 0.92386(7) 0.0222(3) Uani 1.00 d
C(4) C 0.30106(8) 0.6314(2) 0.95169(7) 0.0199(3) Uani 1.00 d
C(5) C 0.23443(7) 0.5704(2) 0.91019(7) 0.0175(3) Uani 1.00 d
C(6) C 0.22666(7) 0.5764(2) 0.84052(7) 0.0170(3) Uani 1.00 d
C(7) C 0.17511(8) 0.4920(2) 0.93786(7) 0.0182(3) Uani 1.00 d
C(8) C 0.01610(8) 0.4826(2) 0.91143(7) 0.0187(3) Uani 1.00 d
C(9) C 0.01289(7) 0.4053(2) 0.84430(6) 0.0159(3) Uani 1.00 d
C(10) C -0.01311(7) 0.4906(2) 0.78426(7) 0.0166(3) Uani 1.00 d
C(11) C -0.01080(7) 0.4280(2) 0.72161(6) 0.0155(3) Uani 1.00 d
C(12) C 0.02133(7) 0.2786(2) 0.72150(6) 0.0156(3) Uani 1.00 d
C(13) C 0.04952(7) 0.1904(2) 0.78027(6) 0.0155(3) Uani 1.00 d
C(14) C 0.04184(7) 0.2536(2) 0.84127(6) 0.0154(3) Uani 1.00 d
C(15) C 0.09327(8) 0.0392(2) 0.77698(7) 0.0173(3) Uani 1.00 d
C(16) C 0.15123(7) 0.0730(2) 0.73738(6) 0.0162(3) Uani 1.00 d
C(17) C 0.13710(7) 0.0338(2) 0.66923(7) 0.0167(3) Uani 1.00 d
C(18) C 0.18341(7) 0.0855(2) 0.62846(7) 0.0167(3) Uani 1.00 d
C(19) C 0.24549(8) 0.1778(2) 0.65866(7) 0.0171(3) Uani 1.00 d
C(20) C 0.26324(7) 0.2169(2) 0.72746(7) 0.0162(3) Uani 1.00 d
C(21) C 0.21565(7) 0.1629(2) 0.76619(6) 0.0157(3) Uani 1.00 d
C(22) C 0.33298(8) 0.3125(2) 0.75938(7) 0.0188(3) Uani 1.00 d
C(23) C 0.27217(8) 0.6186(2) 0.73549(7) 0.0207(3) Uani 1.00 d
C(24) C 0.01486(9) 0.0524(2) 0.91067(8) 0.0246(4) Uani 1.00 d
C(25) C 0.28025(9) 0.0992(2) 0.87790(8) 0.0292(4) Uani 1.00 d
C(26) C -0.03519(8) 0.5251(2) 0.65625(7) 0.0179(3) Uani 1.00 d
C(27) C -0.05977(9) 0.4181(2) 0.59415(7) 0.0243(4) Uani 1.00 d
C(28) C 0.03283(10) 0.6239(2) 0.64965(9) 0.0353(5) Uani 1.00 d
C(29) C -0.10121(10) 0.6347(2) 0.65806(8) 0.0275(4) Uani 1.00 d
C(30) C 0.16148(8) 0.0445(2) 0.55285(7) 0.0205(3) Uani 1.00 d
C(31) C 0.1502(1) -0.1337(2) 0.54345(9) 0.0305(4) Uani 1.00 d
C(32) C 0.08748(9) 0.1307(2) 0.51895(8) 0.0314(4) Uani 1.00 d
C(33) C 0.22153(9) 0.0963(2) 0.51709(8) 0.0286(4) Uani 1.00 d
H(1) H 0.3859(9) 0.737(2) 0.8338(8) 0.026(4) Uiso 1.00 calc
H(2) H 0.4030(10) 0.737(2) 0.9528(8) 0.026(4) Uiso 1.00 calc
H(3) H 0.3094(9) 0.626(2) 1.0019(8) 0.018(4) Uiso 1.00 calc
H(4) H 0.1554(8) 0.397(2) 0.9118(7) 0.015(4) Uiso 1.00 calc
H(5) H 0.1973(8) 0.457(2) 0.9860(8) 0.019(4) Uiso 1.00 calc
H(6) H 0.0209(8) 0.398(2) 0.9481(8) 0.017(4) Uiso 1.00 calc
H(7) H -0.0280(9) 0.549(2) 0.9092(8) 0.021(4) Uiso 1.00 calc
H(8) H -0.0298(9) 0.598(2) 0.7879(8) 0.024(4) Uiso 1.00 calc
H(9) H 0.0286(9) 0.236(2) 0.6816(8) 0.019(4) Uiso 1.00 calc
H(10) H 0.0598(9) -0.046(2) 0.7556(8) 0.022(4) Uiso 1.00 calc
H(11) H 0.1152(9) 0.001(2) 0.8231(8) 0.020(4) Uiso 1.00 calc
H(12) H 0.0912(9) -0.029(2) 0.6494(7) 0.018(4) Uiso 1.00 calc
H(13) H 0.2769(9) 0.217(2) 0.6332(8) 0.021(4) Uiso 1.00 calc
H(14) H 0.3354(9) 0.338(2) 0.8063(8) 0.020(4) Uiso 1.00 calc
H(15) H 0.3790(10) 0.249(2) 0.7603(8) 0.028(4) Uiso 1.00 calc
H(16) H 0.2223(9) 0.576(2) 0.7137(8) 0.018(4) Uiso 1.00 calc
H(17) H 0.2818(9) 0.725(2) 0.7178(8) 0.025(4) Uiso 1.00 calc
H(18) H -0.002(1) -0.016(2) 0.8719(10) 0.038(5) Uiso 1.00 calc
H(19) H 0.040(1) -0.012(2) 0.9499(9) 0.036(5) Uiso 1.00 calc
H(20) H -0.031(1) 0.106(2) 0.9184(9) 0.037(5) Uiso 1.00 calc
H(21) H 0.256(1) -0.006(2) 0.8781(9) 0.038(5) Uiso 1.00 calc
H(22) H 0.2924(10) 0.149(2) 0.9234(9) 0.033(5) Uiso 1.00 calc
H(23) H 0.327(1) 0.087(2) 0.8634(9) 0.035(5) Uiso 1.00 calc
H(24) H -0.018(1) 0.354(2) 0.5872(9) 0.035(5) Uiso 1.00 calc
H(25) H -0.099(1) 0.339(2) 0.6020(10) 0.042(5) Uiso 1.00 calc
H(26) H -0.080(1) 0.486(2) 0.5534(9) 0.032(5) Uiso 1.00 calc
H(27) H 0.021(1) 0.691(2) 0.609(1) 0.048(6) Uiso 1.00 calc
H(28) H 0.077(1) 0.554(2) 0.6482(9) 0.034(5) Uiso 1.00 calc
H(29) H 0.052(1) 0.696(2) 0.689(1) 0.049(6) Uiso 1.00 calc
H(30) H -0.086(1) 0.716(2) 0.6928(9) 0.037(5) Uiso 1.00 calc
H(31) H -0.144(1) 0.570(2) 0.6664(9) 0.037(5) Uiso 1.00 calc
H(32) H -0.119(1) 0.687(2) 0.6138(9) 0.036(5) Uiso 1.00 calc
H(33) H 0.194(1) -0.190(2) 0.5654(9) 0.035(5) Uiso 1.00 calc
H(34) H 0.110(1) -0.177(2) 0.5616(9) 0.036(5) Uiso 1.00 calc
H(35) H 0.138(1) -0.163(2) 0.495(1) 0.041(5) Uiso 1.00 calc
H(36) H 0.074(1) 0.106(2) 0.4714(10) 0.039(5) Uiso 1.00 calc
H(37) H 0.095(1) 0.251(3) 0.526(1) 0.054(6) Uiso 1.00 calc
H(38) H 0.046(1) 0.097(2) 0.5386(9) 0.041(5) Uiso 1.00 calc
H(39) H 0.2292(10) 0.214(2) 0.5193(9) 0.034(5) Uiso 1.00 calc
H(40) H 0.271(1) 0.044(2) 0.5368(9) 0.032(5) Uiso 1.00 calc
H(41) H 0.2060(10) 0.062(2) 0.4701(9) 0.033(5) Uiso 1.00 calc

loop_
_atom_site_aniso_label
_atom_site_aniso_U_11
_atom_site_aniso_U_22
_atom_site_aniso_U_33
_atom_site_aniso_U_12
_atom_site_aniso_U_13
_atom_site_aniso_U_23
S(1) 0.0207(2) 0.0213(2) 0.0185(2) 0.0010(1) 0.0044(1) -0.0058(1)
S(2) 0.0200(2) 0.0238(2) 0.0198(2) -0.0058(1) 0.0087(1) -0.0025(1)
F(1) 0.0149(4) 0.0279(4) 0.0164(4) -0.0041(3) 0.0007(3) -0.0021(3)
O(1) 0.0179(4) 0.0228(5) 0.0126(4) -0.0003(4) 0.0036(3) 0.0034(4)
O(2) 0.0215(5) 0.0229(5) 0.0110(4) 0.0034(4) 0.0030(4) 0.0005(4)
C(1) 0.0185(6) 0.0172(6) 0.0185(6) 0.0016(5) 0.0030(5) -0.0003(5)
C(2) 0.0199(7) 0.0193(7) 0.0238(7) -0.0033(6) 0.0055(6) -0.0014(6)
C(3) 0.0195(7) 0.0223(7) 0.0221(7) -0.0038(6) 0.0005(5) -0.0041(6)
C(4) 0.0217(7) 0.0201(7) 0.0163(6) -0.0004(6) 0.0020(5) -0.0035(6)
C(5) 0.0179(6) 0.0158(6) 0.0186(6) 0.0013(5) 0.0043(5) -0.0009(5)
C(6) 0.0147(6) 0.0170(6) 0.0169(6) 0.0001(5) 0.0000(5) -0.0035(5)
C(7) 0.0179(6) 0.0201(7) 0.0154(6) 0.0000(5) 0.0024(5) -0.0016(5)
C(8) 0.0171(6) 0.0240(7) 0.0152(6) 0.0021(6) 0.0044(5) -0.0033(6)
C(9) 0.0123(6) 0.0222(7) 0.0136(6) -0.0013(5) 0.0039(5) -0.0024(5)
C(10) 0.0142(6) 0.0184(7) 0.0170(6) 0.0010(5) 0.0037(5) -0.0013(5)
C(11) 0.0121(6) 0.0192(6) 0.0147(6) -0.0021(5) 0.0025(5) 0.0002(5)
C(12) 0.0159(6) 0.0187(6) 0.0128(6) -0.0020(5) 0.0049(5) -0.0021(5)
C(13) 0.0131(6) 0.0178(6) 0.0160(6) -0.0028(5) 0.0046(5) -0.0007(5)
C(14) 0.0123(6) 0.0210(7) 0.0125(6) -0.0018(5) 0.0024(5) 0.0016(5)
C(15) 0.0202(6) 0.0161(7) 0.0176(6) -0.0004(5) 0.0082(5) 0.0010(5)
C(16) 0.0185(6) 0.0133(6) 0.0186(6) 0.0028(5) 0.0079(5) 0.0022(5)
C(17) 0.0162(6) 0.0162(6) 0.0183(6) -0.0012(5) 0.0055(5) -0.0018(5)
C(18) 0.0177(6) 0.0169(6) 0.0166(6) 0.0009(5) 0.0062(5) -0.0002(5)
C(19) 0.0167(6) 0.0202(7) 0.0160(6) 0.0001(5) 0.0071(5) 0.0000(5)
C(20) 0.0154(6) 0.0158(6) 0.0169(6) 0.0020(5) 0.0033(5) -0.0002(5)
C(21) 0.0177(6) 0.0162(6) 0.0132(6) 0.0044(5) 0.0039(5) 0.0005(5)
C(22) 0.0174(6) 0.0213(7) 0.0172(7) -0.0008(5) 0.0038(5) -0.0016(5)
C(23) 0.0197(7) 0.0244(7) 0.0181(6) -0.0013(6) 0.0050(5) 0.0010(6)
C(24) 0.0268(7) 0.0265(8) 0.0222(7) -0.0031(7) 0.0092(6) 0.0050(7)
C(25) 0.0294(8) 0.0377(10) 0.0187(7) 0.0079(7) 0.0027(6) 0.0082(7)
C(26) 0.0192(6) 0.0202(7) 0.0133(6) -0.0010(5) 0.0021(5) 0.0011(5)
C(27) 0.0275(7) 0.0290(8) 0.0139(6) 0.0084(7) 0.0006(5) -0.0010(6)
C(28) 0.0307(9) 0.041(1) 0.0293(9) -0.0137(8) -0.0004(7) 0.0153(8)
C(29) 0.0362(9) 0.0241(8) 0.0199(7) 0.0110(7) 0.0030(6) 0.0016(7)
C(30) 0.0193(6) 0.0279(8) 0.0152(6) -0.0035(6) 0.0056(5) -0.0036(6)
C(31) 0.0391(9) 0.0314(9) 0.0254(8) -0.0087(8) 0.0162(7) -0.0125(7)
C(32) 0.0244(8) 0.050(1) 0.0179(7) 0.0032(8) 0.0018(6) -0.0008(7)
C(33) 0.0251(8) 0.047(1) 0.0156(7) -0.0105(7) 0.0085(6) -0.0056(7)

loop_
_atom_type_symbol
_atom_type_description
_atom_type_scat_dispersion_real
_atom_type_scat_dispersion_imag
_atom_type_scat_source
C C 0.003 0.002
;International Tables for Crystallography
(1992, Vol. C, Tables 4.2.6.8 and 6.1.1.1)
;
H H 0.000 0.000
;International Tables for Crystallography
(1992, Vol. C, Table 6.1.1.2)
;
S S 0.125 0.123
;International Tables for Crystallography
(1992, Vol. C, Tables 4.2.6.8 and 6.1.1.1)
;
O O 0.011 0.006
;International Tables for Crystallography
(1992, Vol. C, Tables 4.2.6.8 and 6.1.1.1)
;
F F 0.017 0.010
;International Tables for Crystallography
(1992, Vol. C, Tables 4.2.6.8 and 6.1.1.1)
;

loop_
_geom_angle_atom_site_label_1
_geom_angle_atom_site_label_2
_geom_angle_atom_site_label_3
_geom_angle
_geom_angle_site_symmetry_2
_geom_angle_site_symmetry_3
_geom_angle_publ_flag
C(7) S(1) C(8) 100.84(7) 1_555 1_555 yes
C(22) S(2) C(23) 100.83(7) 1_555 1_555 yes
C(14) O(1) C(24) 112.1(1) 1_555 1_555 yes
C(21) O(2) C(25) 112.9(1) 1_555 1_555 yes
C(2) C(1) C(6) 117.0(1) 1_555 1_555 yes
C(2) C(1) C(23) 121.9(1) 1_555 1_555 yes
C(6) C(1) C(23) 121.0(1) 1_555 1_555 yes
C(1) C(2) C(3) 120.9(1) 1_555 1_555 yes
C(2) C(3) C(4) 120.2(1) 1_555 1_555 yes
C(3) C(4) C(5) 120.6(1) 1_555 1_555 yes
C(4) C(5) C(6) 116.9(1) 1_555 1_555 yes
C(4) C(5) C(7) 122.6(1) 1_555 1_555 yes
C(6) C(5) C(7) 120.4(1) 1_555 1_555 yes
F(1) C(6) C(1) 118.3(1) 1_555 1_555 yes
F(1) C(6) C(5) 117.4(1) 1_555 1_555 yes
C(1) C(6) C(5) 124.3(1) 1_555 1_555 yes
S(1) C(7) C(5) 112.04(10) 1_555 1_555 yes
S(1) C(8) C(9) 111.33(9) 1_555 1_555 yes
C(8) C(9) C(10) 120.2(1) 1_555 1_555 yes
C(8) C(9) C(14) 120.8(1) 1_555 1_555 yes
C(10) C(9) C(14) 118.8(1) 1_555 1_555 yes
C(9) C(10) C(11) 121.9(1) 1_555 1_555 yes
C(10) C(11) C(12) 117.1(1) 1_555 1_555 yes
C(10) C(11) C(26) 121.8(1) 1_555 1_555 yes
C(12) C(11) C(26) 120.8(1) 1_555 1_555 yes
C(11) C(12) C(13) 123.0(1) 1_555 1_555 yes
C(12) C(13) C(14) 117.8(1) 1_555 1_555 yes
C(12) C(13) C(15) 119.6(1) 1_555 1_555 yes
C(14) C(13) C(15) 122.4(1) 1_555 1_555 yes
O(1) C(14) C(9) 119.2(1) 1_555 1_555 yes
O(1) C(14) C(13) 119.5(1) 1_555 1_555 yes
C(9) C(14) C(13) 121.2(1) 1_555 1_555 yes
C(13) C(15) C(16) 108.4(1) 1_555 1_555 yes
C(15) C(16) C(17) 120.9(1) 1_555 1_555 yes
C(15) C(16) C(21) 120.4(1) 1_555 1_555 yes
C(17) C(16) C(21) 118.1(1) 1_555 1_555 yes
C(16) C(17) C(18) 122.4(1) 1_555 1_555 yes
C(17) C(18) C(19) 117.5(1) 1_555 1_555 yes
C(17) C(18) C(30) 119.1(1) 1_555 1_555 yes
C(19) C(18) C(30) 123.3(1) 1_555 1_555 yes
C(18) C(19) C(20) 122.2(1) 1_555 1_555 yes
C(19) C(20) C(21) 118.4(1) 1_555 1_555 yes
C(19) C(20) C(22) 120.9(1) 1_555 1_555 yes
C(21) C(20) C(22) 120.7(1) 1_555 1_555 yes
O(2) C(21) C(16) 118.7(1) 1_555 1_555 yes
O(2) C(21) C(20) 119.9(1) 1_555 1_555 yes
C(16) C(21) C(20) 121.3(1) 1_555 1_555 yes
S(2) C(22) C(20) 115.62(9) 1_555 1_555 yes
S(2) C(23) C(1) 112.25(10) 1_555 1_555 yes
C(11) C(26) C(27) 111.5(1) 1_555 1_555 yes
C(11) C(26) C(28) 107.8(1) 1_555 1_555 yes
C(11) C(26) C(29) 110.9(1) 1_555 1_555 yes
C(27) C(26) C(28) 108.7(1) 1_555 1_555 yes
C(27) C(26) C(29) 108.1(1) 1_555 1_555 yes
C(28) C(26) C(29) 109.8(1) 1_555 1_555 yes
C(18) C(30) C(31) 110.0(1) 1_555 1_555 yes
C(18) C(30) C(32) 108.7(1) 1_555 1_555 yes
C(18) C(30) C(33) 112.5(1) 1_555 1_555 yes
C(31) C(30) C(32) 109.5(1) 1_555 1_555 yes
C(31) C(30) C(33) 108.1(1) 1_555 1_555 yes
C(32) C(30) C(33) 107.9(1) 1_555 1_555 yes

loop_
_geom_bond_atom_site_label_1
_geom_bond_atom_site_label_2
_geom_bond_distance
_geom_bond_publ_flag
S(1) C(7) 1.832(1) yes
S(1) C(8) 1.832(1) yes
S(2) C(22) 1.817(2) yes
S(2) C(23) 1.823(2) yes
F(1) C(6) 1.357(1) yes
O(1) C(14) 1.395(2) yes
O(1) C(24) 1.431(2) yes
O(2) C(21) 1.390(2) yes
O(2) C(25) 1.430(2) yes
C(1) C(2) 1.395(2) yes
C(1) C(6) 1.380(2) yes
C(1) C(23) 1.515(2) yes
C(2) C(3) 1.388(2) yes
C(3) C(4) 1.392(2) yes
C(4) C(5) 1.394(2) yes
C(5) C(6) 1.396(2) yes
C(5) C(7) 1.501(2) yes
C(8) C(9) 1.507(2) yes
C(9) C(10) 1.397(2) yes
C(9) C(14) 1.392(2) yes
C(10) C(11) 1.396(2) yes
C(11) C(12) 1.391(2) yes
C(11) C(26) 1.533(2) yes
C(12) C(13) 1.395(2) yes
C(13) C(14) 1.396(2) yes
C(13) C(15) 1.516(2) yes
C(15) C(16) 1.518(2) yes
C(16) C(17) 1.390(2) yes
C(16) C(21) 1.400(2) yes
C(17) C(18) 1.402(2) yes
C(18) C(19) 1.386(2) yes
C(18) C(30) 1.534(2) yes
C(19) C(20) 1.400(2) yes
C(20) C(21) 1.395(2) yes
C(20) C(22) 1.510(2) yes
C(26) C(27) 1.529(2) yes
C(26) C(28) 1.533(2) yes
C(26) C(29) 1.530(2) yes
C(30) C(31) 1.523(2) yes
C(30) C(32) 1.538(2) yes
C(30) C(33) 1.532(2) yes

loop_
_geom_contact_atom_site_label_1
_geom_contact_atom_site_label_2
_geom_contact_distance
_geom_contact_site_symmetry_2
S(2) C(29) 3.569(2) 4_565
O(1) C(4) 3.346(2) 2_547
O(1) C(3) 3.499(2) 2_547

loop_
_geom_torsion_atom_site_label_1
_geom_torsion_atom_site_label_2
_geom_torsion_atom_site_label_3
_geom_torsion_atom_site_label_4
_geom_torsion
_geom_torsion_site_symmetry_1
_geom_torsion_site_symmetry_2
_geom_torsion_site_symmetry_3
_geom_torsion_site_symmetry_4
_geom_torsion_publ_flag
S(1) C(7) C(5) C(4) 102.3(1) 1_555 1_555 1_555 1_555 yes
S(1) C(7) C(5) C(6) -81.6(1) 1_555 1_555 1_555 1_555 yes
S(1) C(8) C(9) C(10) -74.3(1) 1_555 1_555 1_555 1_555 yes
S(1) C(8) C(9) C(14) 100.0(1) 1_555 1_555 1_555 1_555 yes
S(2) C(22) C(20) C(19) 50.5(2) 1_555 1_555 1_555 1_555 yes
S(2) C(22) C(20) C(21) -130.7(1) 1_555 1_555 1_555 1_555 yes
S(2) C(23) C(1) C(2) 58.9(2) 1_555 1_555 1_555 1_555 yes
S(2) C(23) C(1) C(6) -116.7(1) 1_555 1_555 1_555 1_555 yes
F(1) C(6) C(1) C(2) 179.2(1) 1_555 1_555 1_555 1_555 yes
F(1) C(6) C(1) C(23) -5.0(2) 1_555 1_555 1_555 1_555 yes
F(1) C(6) C(5) C(4) -179.7(1) 1_555 1_555 1_555 1_555 yes
F(1) C(6) C(5) C(7) 4.0(2) 1_555 1_555 1_555 1_555 yes
O(1) C(14) C(9) C(8) 5.3(2) 1_555 1_555 1_555 1_555 yes
O(1) C(14) C(9) C(10) 179.6(1) 1_555 1_555 1_555 1_555 yes
O(1) C(14) C(13) C(12) 179.1(1) 1_555 1_555 1_555 1_555 yes
O(1) C(14) C(13) C(15) -6.7(2) 1_555 1_555 1_555 1_555 yes
O(2) C(21) C(16) C(15) 7.0(2) 1_555 1_555 1_555 1_555 yes
O(2) C(21) C(16) C(17) 178.7(1) 1_555 1_555 1_555 1_555 yes
O(2) C(21) C(20) C(19) -177.1(1) 1_555 1_555 1_555 1_555 yes
O(2) C(21) C(20) C(22) 4.1(2) 1_555 1_555 1_555 1_555 yes
C(1) C(2) C(3) C(4) 0.7(2) 1_555 1_555 1_555 1_555 yes
C(1) C(6) C(5) C(4) 2.3(2) 1_555 1_555 1_555 1_555 yes
C(1) C(6) C(5) C(7) -174.0(1) 1_555 1_555 1_555 1_555 yes
C(1) C(23) S(2) C(22) 55.9(1) 1_555 1_555 1_555 1_555 yes
C(2) C(1) C(6) C(5) -2.8(2) 1_555 1_555 1_555 1_555 yes
C(2) C(3) C(4) C(5) -1.3(2) 1_555 1_555 1_555 1_555 yes
C(3) C(2) C(1) C(6) 1.2(2) 1_555 1_555 1_555 1_555 yes
C(3) C(2) C(1) C(23) -174.6(1) 1_555 1_555 1_555 1_555 yes
C(3) C(4) C(5) C(6) -0.2(2) 1_555 1_555 1_555 1_555 yes
C(3) C(4) C(5) C(7) 176.1(1) 1_555 1_555 1_555 1_555 yes
C(5) C(6) C(1) C(23) 173.0(1) 1_555 1_555 1_555 1_555 yes
C(5) C(7) S(1) C(8) 141.44(10) 1_555 1_555 1_555 1_555 yes
C(7) S(1) C(8) C(9) -60.1(1) 1_555 1_555 1_555 1_555 yes
C(8) C(9) C(10) C(11) 174.3(1) 1_555 1_555 1_555 1_555 yes
C(8) C(9) C(14) C(13) -170.3(1) 1_555 1_555 1_555 1_555 yes
C(9) C(10) C(11) C(12) -2.4(2) 1_555 1_555 1_555 1_555 yes
C(9) C(10) C(11) C(26) -176.5(1) 1_555 1_555 1_555 1_555 yes
C(9) C(14) O(1) C(24) 101.0(1) 1_555 1_555 1_555 1_555 yes
C(9) C(14) C(13) C(12) -5.3(2) 1_555 1_555 1_555 1_555 yes
C(9) C(14) C(13) C(15) 168.8(1) 1_555 1_555 1_555 1_555 yes
C(10) C(9) C(14) C(13) 4.0(2) 1_555 1_555 1_555 1_555 yes
C(10) C(11) C(12) C(13) 1.0(2) 1_555 1_555 1_555 1_555 yes
C(10) C(11) C(26) C(27) -155.7(1) 1_555 1_555 1_555 1_555 yes
C(10) C(11) C(26) C(28) 85.1(2) 1_555 1_555 1_555 1_555 yes
C(10) C(11) C(26) C(29) -35.1(2) 1_555 1_555 1_555 1_555 yes
C(11) C(10) C(9) C(14) 0.0(2) 1_555 1_555 1_555 1_555 yes
C(11) C(12) C(13) C(14) 2.8(2) 1_555 1_555 1_555 1_555 yes
C(11) C(12) C(13) C(15) -171.6(1) 1_555 1_555 1_555 1_555 yes
C(12) C(11) C(26) C(27) 30.5(2) 1_555 1_555 1_555 1_555 yes
C(12) C(11) C(26) C(28) -88.8(2) 1_555 1_555 1_555 1_555 yes
C(12) C(11) C(26) C(29) 151.0(1) 1_555 1_555 1_555 1_555 yes
C(12) C(13) C(15) C(16) 47.3(2) 1_555 1_555 1_555 1_555 yes
C(13) C(12) C(11) C(26) 175.2(1) 1_555 1_555 1_555 1_555 yes
C(13) C(14) O(1) C(24) -83.4(1) 1_555 1_555 1_555 1_555 yes
C(13) C(15) C(16) C(17) -98.2(1) 1_555 1_555 1_555 1_555 yes
C(13) C(15) C(16) C(21) 73.2(2) 1_555 1_555 1_555 1_555 yes
C(14) C(13) C(15) C(16) -126.8(1) 1_555 1_555 1_555 1_555 yes
C(15) C(16) C(17) C(18) 169.5(1) 1_555 1_555 1_555 1_555 yes
C(15) C(16) C(21) C(20) -169.5(1) 1_555 1_555 1_555 1_555 yes
C(16) C(17) C(18) C(19) 0.5(2) 1_555 1_555 1_555 1_555 yes
C(16) C(17) C(18) C(30) -176.7(1) 1_555 1_555 1_555 1_555 yes
C(16) C(21) O(2) C(25) 95.6(1) 1_555 1_555 1_555 1_555 yes
C(16) C(21) C(20) C(19) -0.5(2) 1_555 1_555 1_555 1_555 yes
C(16) C(21) C(20) C(22) -179.4(1) 1_555 1_555 1_555 1_555 yes
C(17) C(16) C(21) C(20) 2.2(2) 1_555 1_555 1_555 1_555 yes
C(17) C(18) C(19) C(20) 1.2(2) 1_555 1_555 1_555 1_555 yes
C(17) C(18) C(30) C(31) -54.1(2) 1_555 1_555 1_555 1_555 yes
C(17) C(18) C(30) C(32) 65.8(2) 1_555 1_555 1_555 1_555 yes
C(17) C(18) C(30) C(33) -174.7(1) 1_555 1_555 1_555 1_555 yes
C(18) C(17) C(16) C(21) -2.2(2) 1_555 1_555 1_555 1_555 yes
C(18) C(19) C(20) C(21) -1.2(2) 1_555 1_555 1_555 1_555 yes
C(18) C(19) C(20) C(22) 177.6(1) 1_555 1_555 1_555 1_555 yes
C(19) C(18) C(30) C(31) 128.8(1) 1_555 1_555 1_555 1_555 yes
C(19) C(18) C(30) C(32) -111.3(2) 1_555 1_555 1_555 1_555 yes
C(19) C(18) C(30) C(33) 8.2(2) 1_555 1_555 1_555 1_555 yes
C(20) C(19) C(18) C(30) 178.3(1) 1_555 1_555 1_555 1_555 yes
C(20) C(21) O(2) C(25) -87.8(2) 1_555 1_555 1_555 1_555 yes
C(20) C(22) S(2) C(23) 72.7(1) 1_555 1_555 1_555 1_555 yes
